data_7018113
loop_
_publ_author_name
'Chen, Chia-Hsiang'
'Chen, Chi-Shian'
'Dai, Huei-Fang'
'Yeh, Wen-Yann'

_publ_section_title
;
 Synthesis of the phosphino-fullerene PPh(2)(o-C(6)H(4))(CH(2)NMeCH)C(60)
 and its function as an \h(1)-P or \h(3)-P,C(2) ligand.
;
_journal_issue 10
_journal_name_full 'Dalton transactions (Cambridge, England : 2003)'
_journal_page_first 3030
_journal_page_last 3037
_journal_paper_doi 10.1039/c1dt11769f
_journal_volume 41
_journal_year 2012
_chemical_formula_moiety 'C92 H20 N O11 Os3 P'
_chemical_formula_sum 'C92 H20 N O11 Os3 P'
_chemical_formula_weight 1916.66
_chemical_name_systematic
;
?
;
_space_group_IT_number 2
_symmetry_cell_setting triclinic
_symmetry_space_group_name_Hall '-P 1'
_symmetry_space_group_name_H-M 'P -1'
_atom_sites_solution_hydrogens geom
_atom_sites_solution_primary direct
_atom_sites_solution_secondary difmap
_audit_creation_method SHELXL-97
_cell_angle_alpha 106.174(6)
_cell_angle_beta 95.677(6)
_cell_angle_gamma 90.006(7)
_cell_formula_units_Z 4
_cell_length_a 17.4180(16)
_cell_length_b 19.6754(19)
_cell_length_c 23.140(2)
_cell_measurement_reflns_used 53527
_cell_measurement_temperature 200(2)
_cell_measurement_theta_max 25.03
_cell_measurement_theta_min 1.57
_cell_volume 7575.8(12)
_computing_molecular_graphics 'Ortep-3 for Windows (Farrugia, 1997)'
_computing_publication_material 'WinGX publication routines (Farrugia, 1999)'
_computing_structure_refinement 'SHELXL-97 (Sheldrick, 1997)'
_computing_structure_solution 'SHELXS-86 (Sheldrick, 1986)'
_diffrn_ambient_temperature 200(2)
_diffrn_measured_fraction_theta_full 0.937
_diffrn_measured_fraction_theta_max 0.937
_diffrn_radiation_monochromator graphite
_diffrn_radiation_source 'fine-focus sealed tube'
_diffrn_radiation_type MoK\a
_diffrn_radiation_wavelength 0.71073
_diffrn_reflns_av_R_equivalents 0.1499
_diffrn_reflns_av_sigmaI/netI 0.2396
_diffrn_reflns_limit_h_max 20
_diffrn_reflns_limit_h_min -20
_diffrn_reflns_limit_k_max 23
_diffrn_reflns_limit_k_min -18
_diffrn_reflns_limit_l_max 26
_diffrn_reflns_limit_l_min -26
_diffrn_reflns_number 53527
_diffrn_reflns_theta_full 25.03
_diffrn_reflns_theta_max 25.03
_diffrn_reflns_theta_min 1.57
_exptl_absorpt_coefficient_mu 5.103
_exptl_absorpt_correction_T_max 0.9048
_exptl_absorpt_correction_T_min 0.1163
_exptl_absorpt_correction_type multi-scan
_exptl_absorpt_process_details 'SADABS, 2003 '
_exptl_crystal_colour brown
_exptl_crystal_density_diffrn 1.680
_exptl_crystal_density_method 'not measured'
_exptl_crystal_description prism
_exptl_crystal_F_000 3640
_exptl_crystal_size_max 0.74
_exptl_crystal_size_mid 0.13
_exptl_crystal_size_min 0.02
_refine_diff_density_max 10.569
_refine_diff_density_min -2.260
_refine_diff_density_rms 0.368
_refine_ls_extinction_method none
_refine_ls_goodness_of_fit_ref 1.053
_refine_ls_hydrogen_treatment constr
_refine_ls_matrix_type full
_refine_ls_number_parameters 1033
_refine_ls_number_reflns 25085
_refine_ls_number_restraints 0
_refine_ls_restrained_S_all 1.053
_refine_ls_R_factor_all 0.2716
_refine_ls_R_factor_gt 0.1668
_refine_ls_shift/su_max 0.001
_refine_ls_shift/su_mean 0.000
_refine_ls_structure_factor_coef Fsqd
_refine_ls_weighting_details 'calc w=1/[\s^2^(Fo^2^)+(0.1803P)^2^+476.5912P] where P=(Fo^2^+2Fc^2^)/3'
_refine_ls_weighting_scheme calc
_refine_ls_wR_factor_gt 0.3611
_refine_ls_wR_factor_ref 0.4249
_reflns_number_gt 12131
_reflns_number_total 25085
_reflns_threshold_expression >2sigma(I)
_cod_data_source_file c1dt11769f.txt
_cod_data_source_block a11325a
_cod_database_code 7018113

loop_
_symmetry_equiv_pos_as_xyz
'x, y, z'
'-x, -y, -z'

loop_
_atom_site_label
_atom_site_type_symbol
_atom_site_fract_x
_atom_site_fract_y
_atom_site_fract_z
_atom_site_U_iso_or_equiv
_atom_site_adp_type
_atom_site_occupancy
_atom_site_symmetry_multiplicity
_atom_site_calc_flag
_atom_site_refinement_flags
C1 C 0.131(3) 0.621(2) 0.261(2) 0.069(13) Uiso 1 1 d .
C2 C 0.048(2) 0.5099(18) 0.2686(17) 0.043(9) Uiso 1 1 d .
C3 C 0.163(2) 0.5597(19) 0.1461(17) 0.048(9) Uiso 1 1 d .
C4 C -0.054(2) 0.417(2) 0.1795(19) 0.055(10) Uiso 1 1 d .
C5 C 0.031(2) 0.3511(19) 0.0931(16) 0.042(9) Uiso 1 1 d .
C6 C 0.053(2) 0.4605(18) 0.0579(17) 0.044(9) Uiso 1 1 d .
C7 C -0.102(3) 0.427(2) 0.064(2) 0.073(13) Uiso 1 1 d .
C8 C 0.008(2) 0.6089(19) 0.1044(17) 0.046(9) Uiso 1 1 d .
C9 C -0.139(3) 0.597(3) 0.124(2) 0.082(15) Uiso 1 1 d .
C10 C -0.025(3) 0.682(3) 0.213(2) 0.087(15) Uiso 1 1 d .
C11 C -0.095(3) 0.561(2) 0.227(2) 0.062(11) Uiso 1 1 d .
C12 C 0.746(2) 0.9364(17) 0.8541(16) 0.037(8) Uiso 1 1 d .
C13 C 0.698(2) 0.8780(18) 0.7393(16) 0.041(9) Uiso 1 1 d .
C14 C 0.6110(19) 0.9892(16) 0.7291(15) 0.033(8) Uiso 1 1 d .
C15 C 0.553(3) 0.819(3) 0.788(3) 0.092(16) Uiso 1 1 d .
C16 C 0.4802(17) 0.9398(15) 0.7719(16) 0.061(11) Uiso 1 1 d .
C17 C 0.460(4) 0.907(3) 0.877(3) 0.105(19) Uiso 1 1 d .
C18 C 0.616(2) 0.895(2) 0.9031(19) 0.054(10) Uiso 1 1 d .
C19 C 0.518(3) 1.073(3) 0.941(3) 0.091(16) Uiso 1 1 d .
C20 C 0.668(3) 1.038(2) 0.951(2) 0.063(12) Uiso 1 1 d .
C21 C 0.640(3) 1.152(2) 0.911(2) 0.066(12) Uiso 1 1 d .
C22 C 0.532(2) 1.0834(17) 0.8224(16) 0.038(8) Uiso 1 1 d .
C23 C 0.215(2) 0.3849(19) 0.1540(17) 0.047(9) Uiso 1 1 d .
C24 C 0.2310(12) 0.4020(14) 0.1000(13) 0.086(15) Uiso 1 1 d .
H24 H 0.2293 0.4485 0.0980 0.103 Uiso 1 1 calc R
C25 C 0.249(3) 0.348(3) 0.051(3) 0.094(17) Uiso 1 1 d .
H25 H 0.2541 0.3577 0.0143 0.113 Uiso 1 1 calc R
C26 C 0.261(3) 0.279(3) 0.055(2) 0.077 Uiso 1 1 d .
H26 H 0.2787 0.2454 0.0227 0.092 Uiso 1 1 calc R
C27 C 0.247(3) 0.263(3) 0.105(2) 0.083(15) Uiso 1 1 d .
H27 H 0.2474 0.2153 0.1047 0.100 Uiso 1 1 calc R
C28 C 0.232(3) 0.314(2) 0.157(2) 0.067(12) Uiso 1 1 d .
H28 H 0.2334 0.3024 0.1931 0.080 Uiso 1 1 calc R
C29 C 0.300(2) 0.497(2) 0.243(2) 0.060(11) Uani 1 1 d .
C30 C 0.361(3) 0.450(3) 0.231(2) 0.111(18) Uani 1 1 d .
H30 H 0.3492 0.4026 0.2114 0.133 Uiso 1 1 calc R
C31 C 0.441(2) 0.473(3) 0.249(2) 0.081(15) Uani 1 1 d .
H31 H 0.4820 0.4425 0.2421 0.097 Uiso 1 1 calc R
C32 C 0.448(4) 0.547(3) 0.277(2) 0.100(19) Uani 1 1 d .
H32 H 0.4977 0.5644 0.2913 0.120 Uiso 1 1 calc R
C33 C 0.393(3) 0.594(3) 0.286(3) 0.11(2) Uani 1 1 d .
H33 H 0.4034 0.6421 0.3024 0.126 Uiso 1 1 calc R
C34 C 0.316(2) 0.566(2) 0.2671(17) 0.053(10) Uani 1 1 d .
H34 H 0.2752 0.5966 0.2724 0.064 Uiso 1 1 calc R
C35 C 0.1817(16) 0.4098(12) 0.2778(15) 0.025(7) Uani 1 1 d .
C36 C 0.117(2) 0.3622(17) 0.2563(19) 0.050(10) Uani 1 1 d .
H36 H 0.0898 0.3628 0.2198 0.060 Uiso 1 1 calc R
C37 C 0.093(2) 0.3165(17) 0.285(2) 0.052(11) Uani 1 1 d .
H37 H 0.0503 0.2865 0.2680 0.062 Uiso 1 1 calc R
C38 C 0.131(2) 0.3144(17) 0.3377(18) 0.043(9) Uani 1 1 d .
H38 H 0.1174 0.2805 0.3563 0.051 Uiso 1 1 calc R
C39 C 0.189(2) 0.3635(17) 0.3641(16) 0.041(9) Uani 1 1 d .
H39 H 0.2123 0.3646 0.4024 0.049 Uiso 1 1 calc R
C40 C 0.2154(18) 0.4106(15) 0.3363(13) 0.028(7) Uani 1 1 d .
C41 C 0.2843(19) 0.4566(16) 0.3679(15) 0.039(9) Uani 1 1 d .
H41 H 0.3083 0.4757 0.3389 0.047 Uiso 1 1 calc R
C42 C 0.377(2) 0.3569(19) 0.3489(17) 0.050(10) Uani 1 1 d .
H42A H 0.3378 0.3223 0.3282 0.075 Uiso 1 1 calc R
H42B H 0.4173 0.3347 0.3683 0.075 Uiso 1 1 calc R
H42C H 0.3989 0.3766 0.3202 0.075 Uiso 1 1 calc R
C43 C 0.4008(19) 0.4726(16) 0.4299(15) 0.041(9) Uani 1 1 d .
H43A H 0.4280 0.4908 0.4025 0.049 Uiso 1 1 calc R
H43B H 0.4378 0.4561 0.4568 0.049 Uiso 1 1 calc R
C44 C 0.3471(17) 0.5284(15) 0.4655(14) 0.028(7) Uiso 1 1 d .
C45 C 0.2690(16) 0.5193(14) 0.4256(13) 0.022(6) Uiso 1 1 d .
C46 C 0.2390(18) 0.5866(16) 0.4107(14) 0.031(7) Uiso 1 1 d .
C47 C 0.1623(19) 0.5932(16) 0.4138(15) 0.033(8) Uiso 1 1 d .
C48 C 0.1355(18) 0.5411(16) 0.4432(14) 0.031(7) Uiso 1 1 d .
C49 C 0.2047(18) 0.5027(15) 0.4560(14) 0.028(7) Uiso 1 1 d .
C50 C 0.2104(19) 0.4822(16) 0.5098(15) 0.033(8) Uiso 1 1 d .
C51 C 0.2841(19) 0.4960(16) 0.5500(15) 0.034(8) Uiso 1 1 d .
C52 C 0.343(2) 0.5212(17) 0.5316(16) 0.040(8) Uiso 1 1 d .
C53 C 0.3962(19) 0.5724(17) 0.5737(15) 0.035(8) Uiso 1 1 d .
C54 C 0.4190(19) 0.6227(16) 0.5432(15) 0.034(8) Uiso 1 1 d .
C55 C 0.3857(18) 0.6037(16) 0.4847(14) 0.030(7) Uiso 1 1 d .
C56 C 0.3622(19) 0.6548(16) 0.4607(15) 0.033(8) Uiso 1 1 d .
C57 C 0.2891(19) 0.6450(16) 0.4196(15) 0.034(8) Uiso 1 1 d .
C58 C 0.252(2) 0.7166(17) 0.4328(16) 0.039(8) Uiso 1 1 d .
C59 C 0.1726(18) 0.7207(16) 0.4340(14) 0.030(7) Uiso 1 1 d .
C60 C 0.1228(19) 0.6581(16) 0.4242(15) 0.034(8) Uiso 1 1 d .
C61 C 0.064(2) 0.6756(18) 0.4643(16) 0.040(8) Uiso 1 1 d .
C62 C 0.0403(19) 0.6277(17) 0.4906(15) 0.036(8) Uiso 1 1 d .
C63 C 0.079(2) 0.5557(19) 0.4833(17) 0.048(10) Uiso 1 1 d .
C64 C 0.086(2) 0.5320(17) 0.5360(16) 0.039(8) Uiso 1 1 d .
C65 C 0.1502(19) 0.5036(16) 0.5493(15) 0.034(8) Uiso 1 1 d .
C66 C 0.1891(17) 0.5204(15) 0.6123(14) 0.026(7) Uiso 1 1 d .
C67 C 0.2682(19) 0.5169(16) 0.6112(15) 0.033(8) Uiso 1 1 d .
C68 C 0.322(2) 0.5674(18) 0.6539(16) 0.044(9) Uiso 1 1 d .
C69 C 0.384(2) 0.5921(18) 0.6326(16) 0.041(9) Uiso 1 1 d .
C70 C 0.395(2) 0.668(2) 0.6674(18) 0.054(10) Uiso 1 1 d .
C71 C 0.419(2) 0.717(2) 0.6411(18) 0.055(10) Uiso 1 1 d .
C72 C 0.434(2) 0.6934(18) 0.5769(16) 0.042(9) Uiso 1 1 d .
C73 C 0.410(2) 0.7481(19) 0.5493(17) 0.046(9) Uiso 1 1 d .
C74 C 0.3697(17) 0.7302(15) 0.4938(14) 0.027(7) Uiso 1 1 d .
C75 C 0.306(2) 0.7647(18) 0.4770(16) 0.041(9) Uiso 1 1 d .
C76 C 0.277(2) 0.8218(18) 0.5215(16) 0.044(9) Uiso 1 1 d .
C77 C 0.1919(18) 0.8267(16) 0.5202(14) 0.031(7) Uiso 1 1 d .
C78 C 0.142(2) 0.7773(19) 0.4799(17) 0.048(9) Uiso 1 1 d .
C79 C 0.077(2) 0.7507(18) 0.4982(16) 0.042(9) Uiso 1 1 d .
C80 C 0.062(2) 0.7707(18) 0.5570(16) 0.040(9) Uiso 1 1 d .
C81 C 0.039(2) 0.721(2) 0.5894(19) 0.057(11) Uiso 1 1 d .
C82 C 0.0271(19) 0.6490(16) 0.5568(15) 0.033(8) Uiso 1 1 d .
C83 C 0.050(2) 0.5938(17) 0.5812(16) 0.039(8) Uiso 1 1 d .
C84 C 0.087(2) 0.6134(18) 0.6433(17) 0.044(9) Uiso 1 1 d .
C85 C 0.155(2) 0.5769(18) 0.6584(16) 0.043(9) Uiso 1 1 d .
C86 C 0.208(2) 0.6271(18) 0.7016(16) 0.044(9) Uiso 1 1 d .
C87 C 0.285(2) 0.6210(19) 0.6994(17) 0.046(9) Uiso 1 1 d .
C88 C 0.332(2) 0.6818(18) 0.7073(16) 0.040(8) Uiso 1 1 d .
C89 C 0.3005(19) 0.7496(16) 0.7219(15) 0.034(8) Uiso 1 1 d .
C90 C 0.3269(18) 0.8025(16) 0.6906(14) 0.030(7) Uiso 1 1 d .
C91 C 0.385(2) 0.7853(18) 0.6517(17) 0.044(9) Uiso 1 1 d .
C92 C 0.378(2) 0.8044(17) 0.5988(15) 0.038(8) Uiso 1 1 d .
C93 C 0.3130(19) 0.8414(16) 0.5818(15) 0.035(8) Uiso 1 1 d .
C94 C 0.2518(18) 0.8580(16) 0.6236(14) 0.030(7) Uiso 1 1 d .
C95 C 0.2574(19) 0.8387(16) 0.6759(15) 0.035(8) Uiso 1 1 d .
C96 C 0.192(2) 0.8102(17) 0.6960(15) 0.038(8) Uiso 1 1 d .
C97 C 0.218(2) 0.7556(17) 0.7260(15) 0.037(8) Uiso 1 1 d .
C98 C 0.171(2) 0.6957(18) 0.7129(16) 0.043(9) Uiso 1 1 d .
C99 C 0.1000(19) 0.6866(17) 0.6776(15) 0.036(8) Uiso 1 1 d .
C100 C 0.071(2) 0.739(2) 0.6503(18) 0.054(10) Uiso 1 1 d .
C101 C 0.124(2) 0.8026(18) 0.6595(17) 0.044(9) Uiso 1 1 d .
C102 C 0.1156(19) 0.8204(16) 0.6049(15) 0.034(8) Uiso 1 1 d .
C103 C 0.180(2) 0.851(2) 0.5847(18) 0.053(10) Uiso 1 1 d .
C104 C 0.811(2) 1.1141(17) 0.8439(16) 0.039(8) Uiso 1 1 d .
C105 C 0.839(2) 1.101(2) 0.8978(17) 0.052(10) Uiso 1 1 d .
H105 H 0.8374 1.0548 0.9005 0.062 Uiso 1 1 calc R
C106 C 0.869(3) 1.156(3) 0.949(3) 0.096(17) Uiso 1 1 d .
H106 H 0.8843 1.1449 0.9852 0.115 Uiso 1 1 calc R
C107 C 0.878(3) 1.223(3) 0.948(3) 0.100(18) Uiso 1 1 d .
H107 H 0.9012 1.2579 0.9813 0.120 Uiso 1 1 calc R
C108 C 0.851(3) 1.240(3) 0.896(2) 0.091(16) Uiso 1 1 d .
H108 H 0.8525 1.2869 0.8960 0.109 Uiso 1 1 calc R
C109 C 0.818(2) 1.186(2) 0.840(2) 0.060(11) Uiso 1 1 d .
H109 H 0.8030 1.1982 0.8043 0.071 Uiso 1 1 calc R
C110 C 0.872(2) 1.0062(17) 0.7572(19) 0.053(11) Uani 1 1 d .
C111 C 0.933(2) 1.048(2) 0.7661(18) 0.056(11) Uiso 1 1 d .
H111 H 0.9278 1.0960 0.7838 0.067 Uiso 1 1 calc R
C112 C 1.005(3) 1.025(2) 0.751(2) 0.072(13) Uiso 1 1 d .
H112 H 1.0473 1.0556 0.7597 0.086 Uiso 1 1 calc R
C113 C 1.011(4) 0.953(3) 0.721(2) 0.097(19) Uani 1 1 d .
H113 H 1.0562 0.9362 0.7042 0.117 Uiso 1 1 calc R
C114 C 0.954(3) 0.910(3) 0.717(2) 0.071(13) Uani 1 1 d .
H114 H 0.9620 0.8620 0.7038 0.085 Uiso 1 1 calc R
C115 C 0.878(2) 0.934(2) 0.7323(17) 0.052(11) Uani 1 1 d .
H115 H 0.8356 0.9023 0.7259 0.063 Uiso 1 1 calc R
C116 C 0.7392(17) 1.0903(15) 0.7230(14) 0.025(7) Uiso 1 1 d .
C117 C 0.6822(18) 1.1374(14) 0.7479(14) 0.030(8) Uani 1 1 d .
H117 H 0.6676 1.1380 0.7856 0.036 Uiso 1 1 calc R
C118 C 0.6471(19) 1.1832(16) 0.7173(14) 0.033(8) Uani 1 1 d .
H118 H 0.6086 1.2129 0.7340 0.039 Uiso 1 1 calc R
C119 C 0.670(2) 1.1838(15) 0.6629(17) 0.040(9) Uani 1 1 d .
H119 H 0.6487 1.2152 0.6427 0.048 Uiso 1 1 calc R
C120 C 0.726(2) 1.1371(16) 0.6378(16) 0.043(9) Uani 1 1 d .
H120 H 0.7394 1.1371 0.5999 0.052 Uiso 1 1 calc R
C121 C 0.7620(16) 1.0903(16) 0.6665(15) 0.031(7) Uani 1 1 d .
C122 C 0.821(2) 1.0434(15) 0.6321(15) 0.035(7) Uani 1 1 d .
H122 H 0.8528 1.0233 0.6602 0.042 Uiso 1 1 calc R
C123 C 0.916(2) 1.1421(19) 0.6481(18) 0.054(11) Uani 1 1 d .
H12A H 0.8811 1.1760 0.6692 0.081 Uiso 1 1 calc R
H12B H 0.9475 1.1644 0.6267 0.081 Uiso 1 1 calc R
H12C H 0.9477 1.1245 0.6767 0.081 Uiso 1 1 calc R
C124 C 0.9191(17) 1.0301(16) 0.5703(15) 0.036(9) Uani 1 1 d .
H12D H 0.9544 1.0110 0.5965 0.044 Uiso 1 1 calc R
H12E H 0.9483 1.0495 0.5447 0.044 Uiso 1 1 calc R
C125 C 0.8577(19) 0.9722(16) 0.5314(15) 0.034(8) Uiso 1 1 d .
C126 C 0.7878(17) 0.9810(15) 0.5754(14) 0.027(7) Uiso 1 1 d .
C127 C 0.7664(18) 0.9154(16) 0.5900(14) 0.031(7) Uiso 1 1 d .
C128 C 0.6806(18) 0.9060(15) 0.5884(14) 0.029(7) Uiso 1 1 d .
C129 C 0.6524(19) 0.9589(16) 0.5575(15) 0.035(8) Uiso 1 1 d .
C130 C 0.7088(18) 0.9962(16) 0.5417(14) 0.030(7) Uiso 1 1 d .
C131 C 0.703(2) 1.0137(18) 0.4899(16) 0.042(9) Uiso 1 1 d .
C132 C 0.7699(18) 1.0055(16) 0.4521(14) 0.031(7) Uiso 1 1 d .
C133 C 0.838(2) 0.9793(18) 0.4698(16) 0.040(9) Uiso 1 1 d .
C134 C 0.876(2) 0.9283(18) 0.4260(16) 0.041(9) Uiso 1 1 d .
C135 C 0.913(2) 0.8807(19) 0.4557(17) 0.047(9) Uiso 1 1 d .
C136 C 0.8907(18) 0.8950(16) 0.5144(14) 0.031(7) Uiso 1 1 d .
C137 C 0.8727(19) 0.8463(17) 0.5429(15) 0.036(8) Uiso 1 1 d .
C138 C 0.806(2) 0.8536(17) 0.5823(15) 0.038(8) Uiso 1 1 d .
C139 C 0.7716(18) 0.7840(16) 0.5661(14) 0.031(7) Uiso 1 1 d .
C140 C 0.687(2) 0.780(2) 0.5656(17) 0.049(10) Uiso 1 1 d .
C141 C 0.6479(19) 0.8439(17) 0.5767(15) 0.036(8) Uiso 1 1 d .
C142 C 0.578(2) 0.8257(19) 0.5369(17) 0.047(9) Uiso 1 1 d .
C143 C 0.544(2) 0.8734(18) 0.5089(17) 0.045(9) Uiso 1 1 d .
C144 C 0.5807(19) 0.9412(16) 0.5179(15) 0.033(8) Uiso 1 1 d .
C145 C 0.569(2) 0.9608(18) 0.4629(16) 0.042(9) Uiso 1 1 d .
C146 C 0.533(2) 0.9032(18) 0.4138(16) 0.041(9) Uiso 1 1 d .
C147 C 0.5490(19) 0.8859(16) 0.3583(15) 0.035(8) Uiso 1 1 d .
C148 C 0.613(2) 0.9214(19) 0.3417(17) 0.046(9) Uiso 1 1 d .
C149 C 0.646(2) 0.9754(18) 0.3868(16) 0.040(8) Uiso 1 1 d .
C150 C 0.6322(18) 0.9949(16) 0.4484(14) 0.030(7) Uiso 1 1 d .
C151 C 0.7370(18) 0.9830(15) 0.3919(14) 0.028(7) Uiso 1 1 d .
C152 C 0.774(3) 0.938(2) 0.347(2) 0.064(12) Uiso 1 1 d .
C153 C 0.848(2) 0.9084(18) 0.3674(16) 0.042(9) Uiso 1 1 d .
C154 C 0.850(2) 0.832(2) 0.3302(18) 0.051(10) Uiso 1 1 d .
C155 C 0.879(2) 0.7837(18) 0.3589(16) 0.040(9) Uiso 1 1 d .
C156 C 0.9114(19) 0.8062(16) 0.4215(15) 0.034(8) Uiso 1 1 d .
C157 C 0.8945(19) 0.7519(17) 0.4503(15) 0.036(8) Uiso 1 1 d .
C158 C 0.876(2) 0.7716(19) 0.5068(17) 0.048(10) Uiso 1 1 d .
C159 C 0.813(2) 0.7355(18) 0.5271(17) 0.045(9) Uiso 1 1 d .
C160 C 0.770(2) 0.6803(17) 0.4809(16) 0.039(8) Uiso 1 1 d .
C161 C 0.647(2) 0.7199(19) 0.5206(17) 0.046(9) Uiso 1 1 d .
C162 C 0.852(2) 0.6962(18) 0.4028(16) 0.041(9) Uiso 1 1 d .
C163 C 0.793(2) 0.6622(17) 0.4198(16) 0.039(8) Uiso 1 1 d .
C164 C 0.689(2) 0.6738(17) 0.4777(15) 0.037(8) Uiso 1 1 d .
C165 C 0.8442(19) 0.7146(17) 0.3460(15) 0.037(8) Uiso 1 1 d .
C166 C 0.774(2) 0.6985(19) 0.3081(17) 0.045(9) Uiso 1 1 d .
C167 C 0.741(2) 0.748(2) 0.2795(18) 0.055(10) Uiso 1 1 d .
C168 C 0.776(2) 0.8140(19) 0.2878(17) 0.046(9) Uiso 1 1 d .
C169 C 0.729(2) 0.8804(19) 0.2993(17) 0.047(9) Uiso 1 1 d .
C170 C 0.648(2) 0.8724(18) 0.2988(16) 0.044(9) Uiso 1 1 d .
C171 C 0.614(2) 0.8049(18) 0.2867(16) 0.040(8) Uiso 1 1 d .
C172 C 0.551(2) 0.8147(19) 0.3239(17) 0.046(9) Uiso 1 1 d .
C173 C 0.532(2) 0.7613(18) 0.3501(16) 0.041(9) Uiso 1 1 d .
C174 C 0.579(2) 0.6976(18) 0.3409(16) 0.041(9) Uiso 1 1 d .
C175 C 0.6399(19) 0.6913(17) 0.3059(15) 0.036(8) Uiso 1 1 d .
C176 C 0.6587(19) 0.7419(16) 0.2762(15) 0.035(8) Uiso 1 1 d .
C177 C 0.709(2) 0.6602(17) 0.3222(16) 0.039(8) Uiso 1 1 d .
C178 C 0.722(2) 0.6440(17) 0.3782(16) 0.040(8) Uiso 1 1 d .
C179 C 0.657(2) 0.6518(18) 0.4159(16) 0.043(9) Uiso 1 1 d .
C180 C 0.5866(19) 0.6772(17) 0.3979(15) 0.035(8) Uiso 1 1 d .
C181 C 0.549(2) 0.7284(18) 0.4421(17) 0.043(9) Uiso 1 1 d .
C182 C 0.5759(19) 0.7494(16) 0.5015(15) 0.033(8) Uiso 1 1 d .
C183 C 0.513(2) 0.7808(17) 0.4106(16) 0.038(8) Uiso 1 1 d .
C184 C 0.511(2) 0.8497(18) 0.4450(16) 0.042(9) Uiso 1 1 d .
N1 N 0.3428(15) 0.4160(13) 0.3965(13) 0.037(7) Uani 1 1 d .
N2 N 0.8709(14) 1.0830(13) 0.6050(12) 0.030(6) Uani 1 1 d .
O1 O 0.1550(19) 0.6782(17) 0.2918(15) 0.082(9) Uiso 1 1 d .
O2 O 0.0244(18) 0.5045(16) 0.3101(14) 0.073(9) Uiso 1 1 d .
O3 O 0.1847(17) 0.5838(15) 0.1093(14) 0.075(9) Uiso 1 1 d .
O4 O -0.0788(18) 0.3969(16) 0.2160(15) 0.078(9) Uiso 1 1 d .
O5 O 0.0487(17) 0.2921(15) 0.0758(13) 0.068(8) Uiso 1 1 d .
O6 O 0.0867(16) 0.4708(14) 0.0206(13) 0.063(8) Uiso 1 1 d .
O7 O -0.158(2) 0.4190(17) 0.0365(15) 0.081(9) Uiso 1 1 d .
O8 O 0.0339(17) 0.6238(15) 0.0645(13) 0.066(8) Uiso 1 1 d .
O9 O -0.196(3) 0.596(2) 0.0990(19) 0.112(13) Uiso 1 1 d .
O10 O -0.011(2) 0.741(2) 0.2426(18) 0.106(12) Uiso 1 1 d .
O11 O -0.1257(18) 0.5494(16) 0.2648(15) 0.076(9) Uiso 1 1 d .
O12 O 0.7913(19) 0.9211(16) 0.8864(14) 0.076(9) Uiso 1 1 d .
O13 O 0.7089(18) 0.8216(17) 0.7126(14) 0.078(9) Uiso 1 1 d .
O14 O 0.5717(17) 0.9958(15) 0.6904(14) 0.066(8) Uiso 1 1 d .
O15 O 0.563(2) 0.757(2) 0.7650(17) 0.103(12) Uiso 1 1 d .
O16 O 0.4402(16) 0.9485(18) 0.7372(15) 0.117(13) Uiso 1 1 d .
O17 O 0.414(3) 0.907(3) 0.911(2) 0.145(17) Uiso 1 1 d .
O18 O 0.6536(18) 0.8817(16) 0.9404(15) 0.076(9) Uiso 1 1 d .
O19 O 0.470(3) 1.083(2) 0.973(2) 0.121(14) Uiso 1 1 d .
O20 O 0.716(3) 1.032(2) 0.985(2) 0.124(14) Uiso 1 1 d .
O21 O 0.663(2) 1.210(2) 0.9254(18) 0.106(12) Uiso 1 1 d .
O22 O 0.4961(18) 1.0983(16) 0.7873(14) 0.072(8) Uiso 1 1 d .
P1 P 0.2020(5) 0.4562(4) 0.2219(4) 0.033(2) Uani 1 1 d .
P2 P 0.7771(5) 1.0433(4) 0.7781(4) 0.031(2) Uani 1 1 d .
Os1 Os 0.10201(9) 0.53495(7) 0.20830(6) 0.0390(4) Uani 1 1 d .
Os2 Os -0.00685(9) 0.44111(7) 0.11644(7) 0.0422(4) Uani 1 1 d .
Os3 Os -0.04231(9) 0.58771(8) 0.16757(7) 0.0495(4) Uani 1 1 d .
Os4 Os 0.68055(9) 0.96564(7) 0.79414(7) 0.0402(4) Uani 1 1 d .
Os5 Os 0.54908(10) 0.91284(9) 0.83766(9) 0.0600(5) Uani 1 1 d .
Os6 Os 0.59745(9) 1.05955(8) 0.88719(7) 0.0487(4) Uani 1 1 d .

loop_
_atom_site_aniso_label
_atom_site_aniso_U_11
_atom_site_aniso_U_22
_atom_site_aniso_U_33
_atom_site_aniso_U_23
_atom_site_aniso_U_13
_atom_site_aniso_U_12
C29 0.045 0.06(3) 0.07(3) 0.01(2) 0.02(2) 0.00(2)
C30 0.111 0.12(4) 0.09(4) 0.00(3) 0.05(3) -0.09(3)
C31 0.04(3) 0.09(4) 0.10(4) 0.02(3) -0.04(3) -0.02(2)
C32 0.13(5) 0.06(3) 0.08(4) -0.02(3) -0.03(3) -0.02(3)
C33 0.08(4) 0.06(3) 0.17(6) 0.00(3) 0.03(4) -0.03(3)
C34 0.05(2) 0.07(3) 0.04(2) 0.01(2) 0.016(19) -0.01(2)
C35 0.020(16) 0.001(12) 0.06(2) 0.006(12) 0.008(15) 0.001(11)
C36 0.04(2) 0.034(19) 0.08(3) 0.033(19) -0.01(2) -0.012(17)
C37 0.03(2) 0.027(18) 0.10(4) 0.01(2) 0.02(2) -0.017(16)
C38 0.05(2) 0.024(17) 0.05(3) 0.004(16) 0.00(2) -0.004(16)
C39 0.05(2) 0.04(2) 0.02(2) -0.004(15) 0.020(17) 0.014(18)
C40 0.04(2) 0.023(15) 0.016(18) -0.004(13) 0.003(15) 0.006(14)
C41 0.04(2) 0.027(17) 0.04(2) -0.008(14) -0.003(16) 0.020(15)
C42 0.04(2) 0.05(2) 0.05(3) 0.003(18) -0.003(18) 0.032(18)
C43 0.03(2) 0.034(18) 0.04(2) -0.006(15) -0.017(16) 0.012(15)
C110 0.04(2) 0.022(17) 0.08(3) 0.000(18) 0.00(2) 0.014(16)
C113 0.09(4) 0.06(3) 0.10(4) -0.03(3) 0.00(3) 0.02(3)
C114 0.06(3) 0.06(3) 0.09(4) 0.01(3) 0.01(3) 0.03(2)
C115 0.05(3) 0.08(3) 0.05(3) 0.05(2) 0.02(2) 0.03(2)
C117 0.04(2) 0.014(14) 0.03(2) 0.002(13) 0.009(15) -0.001(13)
C118 0.04(2) 0.030(17) 0.02(2) 0.011(14) -0.019(16) -0.001(15)
C119 0.05(2) 0.015(15) 0.06(3) 0.016(15) 0.007(19) 0.014(15)
C120 0.06(3) 0.030(18) 0.04(2) 0.013(16) 0.013(19) 0.014(17)
C121 0.012(15) 0.040 0.04(2) 0.006(14) -0.012(14) -0.012(13)
C122 0.045 0.018(15) 0.04(2) 0.005(14) 0.021(17) 0.018(14)
C123 0.04(2) 0.05(2) 0.07(3) 0.00(2) 0.02(2) -0.004(18)
C124 0.018(17) 0.040(19) 0.04(2) -0.002(16) 0.006(15) -0.022(15)
N1 0.020(15) 0.032(15) 0.06(2) 0.004(13) 0.022(14) 0.011(12)
N2 0.016(14) 0.030(14) 0.044(18) 0.004(12) 0.018(12) -0.002(11)
P1 0.027(5) 0.030(4) 0.040(6) 0.008(4) -0.004(4) -0.005(4)
P2 0.026(5) 0.030(4) 0.033(5) 0.006(4) 0.002(4) 0.010(4)
Os1 0.0449(9) 0.0337(7) 0.0359(9) 0.0068(6) 0.0001(7) -0.0009(6)
Os2 0.0450(9) 0.0411(8) 0.0374(9) 0.0071(6) 0.0005(7) -0.0029(7)
Os3 0.0499(10) 0.0456(9) 0.0496(11) 0.0091(7) 0.0014(8) 0.0071(7)
Os4 0.0443(9) 0.0343(7) 0.0405(9) 0.0077(6) 0.0051(7) 0.0052(6)
Os5 0.0576(11) 0.0537(10) 0.0693(13) 0.0153(8) 0.0155(9) -0.0040(8)
Os6 0.0487(10) 0.0523(9) 0.0424(10) 0.0075(7) 0.0079(7) 0.0115(7)

loop_
_atom_type_symbol
_atom_type_description
_atom_type_scat_dispersion_real
_atom_type_scat_dispersion_imag
_atom_type_scat_source
C C 0.0033 0.0016 'International Tables Vol C Tables 4.2.6.8 and 6.1.1.4'
H H 0.0000 0.0000 'International Tables Vol C Tables 4.2.6.8 and 6.1.1.4'
N N 0.0061 0.0033 'International Tables Vol C Tables 4.2.6.8 and 6.1.1.4'
O O 0.0106 0.0060 'International Tables Vol C Tables 4.2.6.8 and 6.1.1.4'
P P 0.1023 0.0942 'International Tables Vol C Tables 4.2.6.8 and 6.1.1.4'
Os Os -1.2165 7.6030 'International Tables Vol C Tables 4.2.6.8 and 6.1.1.4'

loop_
_geom_angle_atom_site_label_1
_geom_angle_atom_site_label_2
_geom_angle_atom_site_label_3
_geom_angle
O1 C1 Os1 174(4)
O2 C2 Os1 168(3)
O3 C3 Os1 164(3)
O4 C4 Os2 174(4)
O5 C5 Os2 174(3)
O6 C6 Os2 177(3)
O7 C7 Os2 176(5)
O8 C8 Os3 175(3)
O9 C9 Os3 174(5)
O10 C10 Os3 177(5)
O11 C11 Os3 175(4)
O12 C12 Os4 173(3)
O13 C13 Os4 171(3)
O14 C14 Os4 174(3)
O15 C15 Os5 168(5)
O16 C16 Os5 173.27(5)
O17 C17 Os5 168(6)
O18 C18 Os5 177(4)
O19 C19 Os6 178(5)
O20 C20 Os6 169(4)
O21 C21 Os6 177(4)
O22 C22 Os6 178(3)
C24 C23 C28 116(3)
C24 C23 P1 119(2)
C28 C23 P1 122(3)
C25 C24 C23 119(3)
C25 C24 H24 120.6
C23 C24 H24 120.6
C24 C25 C26 122(5)
C24 C25 H25 119.1
C26 C25 H25 119.1
C27 C26 C25 120(5)
C27 C26 H26 120.0
C25 C26 H26 120.0
C26 C27 C28 122(5)
C26 C27 H27 119.2
C28 C27 H27 119.2
C27 C28 C23 120(4)
C27 C28 H28 120.0
C23 C28 H28 120.0
C34 C29 C30 120(4)
C34 C29 P1 125(3)
C30 C29 P1 115(3)
C29 C30 C31 122(5)
C29 C30 H30 118.9
C31 C30 H30 118.9
C32 C31 C30 111(5)
C32 C31 H31 124.3
C30 C31 H31 124.3
C33 C32 C31 128(5)
C33 C32 H32 115.8
C31 C32 H32 115.8
C32 C33 C34 115(5)
C32 C33 H33 122.3
C34 C33 H33 122.3
C29 C34 C33 123(4)
C29 C34 H34 118.7
C33 C34 H34 118.7
C40 C35 C36 114(3)
C40 C35 P1 135(2)
C36 C35 P1 111(3)
C37 C36 C35 125(4)
C37 C36 H36 117.7
C35 C36 H36 117.7
C38 C37 C36 119(3)
C38 C37 H37 120.3
C36 C37 H37 120.3
C37 C38 C39 119(3)
C37 C38 H38 120.5
C39 C38 H38 120.5
C40 C39 C38 123(3)
C40 C39 H39 118.7
C38 C39 H39 118.7
C39 C40 C35 120(3)
C39 C40 C41 117(3)
C35 C40 C41 123(3)
C40 C41 N1 111(3)
C40 C41 C45 116(3)
N1 C41 C45 100(2)
C40 C41 H41 109.6
N1 C41 H41 109.6
C45 C41 H41 109.6
N1 C42 H42A 109.5
N1 C42 H42B 109.5
H42A C42 H42B 109.5
N1 C42 H42C 109.5
H42A C42 H42C 109.5
H42B C42 H42C 109.5
N1 C43 C44 100(2)
N1 C43 H43A 111.7
C44 C43 H43A 111.7
N1 C43 H43B 111.7
C44 C43 H43B 111.7
H43A C43 H43B 109.5
C45 C44 C43 106(2)
C45 C44 C55 116(2)
C43 C44 C55 111(3)
C45 C44 C52 115(2)
C43 C44 C52 111(3)
C55 C44 C52 97(2)
C49 C45 C46 100(2)
C49 C45 C44 113(2)
C46 C45 C44 115(2)
C49 C45 C41 112(2)
C46 C45 C41 114(2)
C44 C45 C41 103(2)
C47 C46 C57 122(3)
C47 C46 C45 112(3)
C57 C46 C45 120(3)
C46 C47 C60 125(3)
C46 C47 C48 108(3)
C60 C47 C48 116(3)
C63 C48 C49 120(3)
C63 C48 C47 123(3)
C49 C48 C47 105(3)
C50 C49 C45 126(3)
C50 C49 C48 117(3)
C45 C49 C48 111(3)
C49 C50 C65 118(3)
C49 C50 C51 119(3)
C65 C50 C51 106(3)
C52 C51 C67 122(3)
C52 C51 C50 118(3)
C67 C51 C50 110(3)
C51 C52 C53 121(3)
C51 C52 C44 125(3)
C53 C52 C44 109(3)
C69 C53 C54 122(3)
C69 C53 C52 118(3)
C54 C53 C52 108(3)
C55 C54 C72 123(3)
C55 C54 C53 110(3)
C72 C54 C53 119(3)
C56 C55 C54 118(3)
C56 C55 C44 123(3)
C54 C55 C44 113(3)
C55 C56 C74 123(3)
C55 C56 C57 120(3)
C74 C56 C57 107(3)
C46 C57 C56 122(3)
C46 C57 C58 116(3)
C56 C57 C58 106(3)
C59 C58 C75 123(3)
C59 C58 C57 120(3)
C75 C58 C57 106(3)
C58 C59 C78 119(3)
C58 C59 C60 122(3)
C78 C59 C60 107(3)
C47 C60 C61 123(3)
C47 C60 C59 115(3)
C61 C60 C59 108(3)
C62 C61 C60 120(3)
C62 C61 C79 121(3)
C60 C61 C79 107(3)
C61 C62 C82 121(3)
C61 C62 C63 122(3)
C82 C62 C63 102(3)
C48 C63 C64 121(3)
C48 C63 C62 116(3)
C64 C63 C62 115(3)
C65 C64 C63 118(3)
C65 C64 C83 123(3)
C63 C64 C83 101(3)
C64 C65 C50 125(3)
C64 C65 C66 122(3)
C50 C65 C66 106(3)
C67 C66 C85 120(3)
C67 C66 C65 110(3)
C85 C66 C65 117(3)
C66 C67 C51 108(3)
C66 C67 C68 123(3)
C51 C67 C68 117(3)
C69 C68 C67 119(3)
C69 C68 C87 115(3)
C67 C68 C87 114(3)
C53 C69 C68 123(3)
C53 C69 C70 119(3)
C68 C69 C70 106(3)
C71 C70 C88 121(4)
C71 C70 C69 121(4)
C88 C70 C69 105(3)
C70 C71 C91 122(4)
C70 C71 C72 119(4)
C91 C71 C72 107(3)
C54 C72 C73 118(3)
C54 C72 C71 120(3)
C73 C72 C71 108(3)
C74 C73 C72 119(3)
C74 C73 C92 118(3)
C72 C73 C92 105(3)
C73 C74 C75 125(3)
C73 C74 C56 118(3)
C75 C74 C56 109(3)
C74 C75 C76 118(3)
C74 C75 C58 112(3)
C76 C75 C58 120(3)
C93 C76 C75 120(3)
C93 C76 C77 111(3)
C75 C76 C77 117(3)
C78 C77 C103 121(3)
C78 C77 C76 122(3)
C103 C77 C76 103(3)
C77 C78 C79 122(3)
C77 C78 C59 120(3)
C79 C78 C59 108(3)
C80 C79 C78 121(3)
C80 C79 C61 118(3)
C78 C79 C61 109(3)
C79 C80 C81 124(3)
C79 C80 C102 122(3)
C81 C80 C102 101(3)
C82 C81 C100 120(4)
C82 C81 C80 118(3)
C100 C81 C80 112(3)
C83 C82 C81 123(3)
C83 C82 C62 108(3)
C81 C82 C62 118(3)
C82 C83 C84 117(3)
C82 C83 C64 114(3)
C84 C83 C64 116(3)
C99 C84 C85 106(3)
C99 C84 C83 121(3)
C85 C84 C83 120(3)
C84 C85 C86 109(3)
C84 C85 C66 122(3)
C86 C85 C66 117(3)
C87 C86 C85 120(3)
C87 C86 C98 122(3)
C85 C86 C98 106(3)
C86 C87 C88 120(3)
C86 C87 C68 125(3)
C88 C87 C68 103(3)
C87 C88 C89 120(3)
C87 C88 C70 112(3)
C89 C88 C70 119(3)
C88 C89 C97 119(3)
C88 C89 C90 118(3)
C97 C89 C90 109(3)
C91 C90 C95 122(3)
C91 C90 C89 120(3)
C95 C90 C89 106(3)
C92 C91 C90 119(3)
C92 C91 C71 109(3)
C90 C91 C71 119(3)
C91 C92 C93 122(3)
C91 C92 C73 110(3)
C93 C92 C73 117(3)
C76 C93 C92 121(3)
C76 C93 C94 109(3)
C92 C93 C94 117(3)
C95 C94 C103 122(3)
C95 C94 C93 121(3)
C103 C94 C93 105(3)
C94 C95 C96 122(3)
C94 C95 C90 118(3)
C96 C95 C90 109(3)
C101 C96 C95 117(3)
C101 C96 C97 121(3)
C95 C96 C97 110(3)
C98 C97 C89 120(3)
C98 C97 C96 116(3)
C89 C97 C96 106(3)
C97 C98 C99 124(3)
C97 C98 C86 118(3)
C99 C98 C86 108(3)
C98 C99 C100 121(3)
C98 C99 C84 110(3)
C100 C99 C84 118(3)
C81 C100 C99 121(4)
C81 C100 C101 107(3)
C99 C100 C101 116(3)
C96 C101 C102 123(3)
C96 C101 C100 121(3)
C102 C101 C100 106(3)
C101 C102 C103 120(3)
C101 C102 C80 113(3)
C103 C102 C80 117(3)
C94 C103 C102 115(3)
C94 C103 C77 112(3)
C102 C103 C77 118(3)
C105 C104 C109 118(3)
C105 C104 P2 122(3)
C109 C104 P2 120(3)
C104 C105 C106 122(4)
C104 C105 H105 118.8
C106 C105 H105 118.8
C107 C106 C105 123(6)
C107 C106 H106 118.7
C105 C106 H106 118.7
C106 C107 C108 118(6)
C106 C107 H107 121.2
C108 C107 H107 121.2
C107 C108 C109 124(5)
C107 C108 H108 118.1
C109 C108 H108 118.1
C104 C109 C108 116(4)
C104 C109 H109 122.1
C108 C109 H109 122.1
C111 C110 C115 120(4)
C111 C110 P2 120(3)
C115 C110 P2 120(3)
C110 C111 C112 124(4)
C110 C111 H111 118.1
C112 C111 H111 118.1
C111 C112 C113 118(5)
C111 C112 H112 121.2
C113 C112 H112 121.2
C114 C113 C112 119(5)
C114 C113 H113 120.4
C112 C113 H113 120.4
C113 C114 C115 123(5)
C113 C114 H114 118.3
C115 C114 H114 118.3
C110 C115 C114 115(4)
C110 C115 H115 122.4
C114 C115 H115 122.4
C121 C116 C117 119(3)
C121 C116 P2 131(2)
C117 C116 P2 110(2)
C118 C117 C116 122(3)
C118 C117 H117 119.1
C116 C117 H117 119.1
C119 C118 C117 119(3)
C119 C118 H118 120.4
C117 C118 H118 120.4
C118 C119 C120 119(3)
C118 C119 H119 120.3
C120 C119 H119 120.3
C119 C120 C121 123(3)
C119 C120 H120 118.3
C121 C120 H120 118.3
C120 C121 C116 117(3)
C120 C121 C122 116(3)
C116 C121 C122 127(3)
N2 C122 C121 112(2)
N2 C122 C126 102(2)
C121 C122 C126 116(3)
N2 C122 H122 108.8
C121 C122 H122 108.8
C126 C122 H122 108.8
N2 C123 H12A 109.5
N2 C123 H12B 109.5
H12A C123 H12B 109.5
N2 C123 H12C 109.5
H12A C123 H12C 109.5
H12B C123 H12C 109.5
N2 C124 C125 102(2)
N2 C124 H12D 111.3
C125 C124 H12D 111.3
N2 C124 H12E 111.3
C125 C124 H12E 111.3
H12D C124 H12E 109.2
C133 C125 C124 113(3)
C133 C125 C136 99(3)
C124 C125 C136 113(3)
C133 C125 C126 117(3)
C124 C125 C126 102(2)
C136 C125 C126 113(2)
C127 C126 C122 114(3)
C127 C126 C130 101(2)
C122 C126 C130 115(2)
C127 C126 C125 114(2)
C122 C126 C125 102(2)
C130 C126 C125 111(2)
C138 C127 C126 129(3)
C138 C127 C128 114(3)
C126 C127 C128 112(3)
C141 C128 C129 122(3)
C141 C128 C127 122(3)
C129 C128 C127 101(3)
C130 C129 C144 119(3)
C130 C129 C128 115(3)
C144 C129 C128 117(3)
C131 C130 C129 123(3)
C131 C130 C126 124(3)
C129 C130 C126 107(3)
C130 C131 C150 120(3)
C130 C131 C132 121(3)
C150 C131 C132 107(3)
C133 C132 C151 121(3)
C133 C132 C131 121(3)
C151 C132 C131 105(3)
C132 C133 C134 119(3)
C132 C133 C125 123(3)
C134 C133 C125 112(3)
C153 C134 C135 123(3)
C153 C134 C133 121(3)
C135 C134 C133 108(3)
C136 C135 C134 109(3)
C136 C135 C156 116(3)
C134 C135 C156 117(3)
C137 C136 C135 126(3)
C137 C136 C125 122(3)
C135 C136 C125 108(3)
C136 C137 C158 115(3)
C136 C137 C138 124(3)
C158 C137 C138 109(3)
C127 C138 C139 125(3)
C127 C138 C137 116(3)
C139 C138 C137 104(3)
C159 C139 C138 112(3)
C159 C139 C140 124(3)
C138 C139 C140 116(3)
C141 C140 C161 115(3)
C141 C140 C139 117(3)
C161 C140 C139 117(3)
C128 C141 C140 125(3)
C128 C141 C142 121(3)
C140 C141 C142 103(3)
C143 C142 C141 121(3)
C143 C142 C182 118(3)
C141 C142 C182 111(3)
C142 C143 C144 120(3)
C142 C143 C184 121(3)
C144 C143 C184 107(3)
C145 C144 C143 109(3)
C145 C144 C129 122(3)
C143 C144 C129 119(3)
C150 C145 C144 116(3)
C150 C145 C146 115(3)
C144 C145 C146 111(3)
C147 C146 C145 126(3)
C147 C146 C184 123(3)
C145 C146 C184 103(3)
C146 C147 C172 122(3)
C146 C147 C148 120(3)
C172 C147 C148 105(3)
C149 C148 C170 129(4)
C149 C148 C147 114(3)
C170 C148 C147 108(3)
C148 C149 C150 128(3)
C148 C149 C151 116(3)
C150 C149 C151 101(3)
C145 C150 C149 116(3)
C145 C150 C131 121(3)
C149 C150 C131 113(3)
C152 C151 C132 122(3)
C152 C151 C149 117(3)
C132 C151 C149 112(3)
C151 C152 C169 120(4)
C151 C152 C153 116(4)
C169 C152 C153 109(3)
C134 C153 C152 121(3)
C134 C153 C154 121(3)
C152 C153 C154 107(3)
C155 C154 C168 120(3)
C155 C154 C153 118(3)
C168 C154 C153 109(3)
C154 C155 C165 121(3)
C154 C155 C156 121(3)
C165 C155 C156 109(3)
C155 C156 C157 109(3)
C155 C156 C135 121(3)
C157 C156 C135 120(3)
C158 C157 C156 119(3)
C158 C157 C162 122(3)
C156 C157 C162 105(3)
C157 C158 C137 124(3)
C157 C158 C159 122(3)
C137 C158 C159 104(3)
C139 C159 C160 117(3)
C139 C159 C158 111(3)
C160 C159 C158 116(3)
C164 C160 C159 121(3)
C164 C160 C163 108(3)
C159 C160 C163 119(3)
C164 C161 C140 120(3)
C164 C161 C182 120(3)
C140 C161 C182 104(3)
C163 C162 C165 121(3)
C163 C162 C157 117(3)
C165 C162 C157 111(3)
C162 C163 C160 123(3)
C162 C163 C178 118(3)
C160 C163 C178 108(3)
C161 C164 C160 121(3)
C161 C164 C179 120(3)
C160 C164 C179 109(3)
C166 C165 C155 119(3)
C166 C165 C162 119(3)
C155 C165 C162 106(3)
C165 C166 C167 121(3)
C165 C166 C177 123(3)
C167 C166 C177 106(3)
C168 C167 C166 121(4)
C168 C167 C176 120(3)
C166 C167 C176 109(3)
C167 C168 C154 118(3)
C167 C168 C169 120(3)
C154 C168 C169 107(3)
C170 C169 C152 121(3)
C170 C169 C168 118(3)
C152 C169 C168 108(3)
C148 C170 C171 112(3)
C148 C170 C169 117(3)
C171 C170 C169 120(3)
C170 C171 C172 104(3)
C170 C171 C176 122(3)
C172 C171 C176 121(3)
C173 C172 C147 119(3)
C173 C172 C171 120(3)
C147 C172 C171 111(3)
C172 C173 C183 119(3)
C172 C173 C174 119(3)
C183 C173 C174 108(3)
C175 C174 C173 119(3)
C175 C174 C180 121(3)
C173 C174 C180 108(3)
C174 C175 C176 124(3)
C174 C175 C177 120(3)
C176 C175 C177 108(3)
C175 C176 C167 108(3)
C175 C176 C171 117(3)
C167 C176 C171 119(3)
C178 C177 C175 121(3)
C178 C177 C166 114(3)
C175 C177 C166 108(3)
C177 C178 C163 125(3)
C177 C178 C179 118(3)
C163 C178 C179 107(3)
C180 C179 C164 120(3)
C180 C179 C178 121(3)
C164 C179 C178 108(3)
C179 C180 C181 119(3)
C179 C180 C174 118(3)
C181 C180 C174 109(3)
C182 C181 C180 123(3)
C182 C181 C183 121(3)
C180 C181 C183 107(3)
C181 C182 C161 118(3)
C181 C182 C142 121(3)
C161 C182 C142 107(3)
C184 C183 C173 123(3)
C184 C183 C181 117(3)
C173 C183 C181 109(3)
C183 C184 C143 122(3)
C183 C184 C146 114(3)
C143 C184 C146 109(3)
C43 N1 C41 102(2)
C43 N1 C42 113(2)
C41 N1 C42 112(3)
C124 N2 C122 105(2)
C124 N2 C123 113(2)
C122 N2 C123 115(3)
C23 P1 C35 103.9(15)
C23 P1 C29 102.3(18)
C35 P1 C29 108.6(18)
C23 P1 Os1 114.0(12)
C35 P1 Os1 111.8(9)
C29 P1 Os1 115.2(15)
C104 P2 C116 103.3(14)
C104 P2 C110 98.8(17)
C116 P2 C110 108.8(17)
C104 P2 Os4 114.8(12)
C116 P2 Os4 111.2(10)
C110 P2 Os4 118.3(12)
C1 Os1 C2 91.0(18)
C1 Os1 C3 88.8(18)
C2 Os1 C3 177.4(15)
C1 Os1 P1 106.0(15)
C2 Os1 P1 89.9(11)
C3 Os1 P1 87.5(11)
C1 Os1 Os3 92.5(14)
C2 Os1 Os3 87.4(11)
C3 Os1 Os3 95.3(11)
P1 Os1 Os3 161.4(2)
C1 Os1 Os2 152.0(14)
C2 Os1 Os2 87.9(11)
C3 Os1 Os2 93.5(11)
P1 Os1 Os2 101.9(2)
Os3 Os1 Os2 59.59(5)
C5 Os2 C4 89.7(16)
C5 Os2 C6 85.4(15)
C4 Os2 C6 172.0(16)
C5 Os2 C7 99.7(18)
C4 Os2 C7 93.0(19)
C6 Os2 C7 94.1(18)
C5 Os2 Os3 170.0(11)
C4 Os2 Os3 89.6(12)
C6 Os2 Os3 94.1(10)
C7 Os2 Os3 90.3(14)
C5 Os2 Os1 110.3(11)
C4 Os2 Os1 88.9(12)
C6 Os2 Os1 86.8(11)
C7 Os2 Os1 150.0(14)
Os3 Os2 Os1 59.69(5)
C10 Os3 C9 99(2)
C10 Os3 C8 89(2)
C9 Os3 C8 88.1(19)
C10 Os3 C11 95(2)
C9 Os3 C11 90(2)
C8 Os3 C11 176.3(17)
C10 Os3 Os2 157.3(17)
C9 Os3 Os2 103.0(15)
C8 Os3 Os2 87.7(11)
C11 Os3 Os2 89.3(13)
C10 Os3 Os1 96.7(16)
C9 Os3 Os1 163.5(15)
C8 Os3 Os1 88.6(11)
C11 Os3 Os1 91.9(13)
Os2 Os3 Os1 60.73(5)
C13 Os4 C12 87.6(15)
C13 Os4 C14 88.9(14)
C12 Os4 C14 176.2(13)
C13 Os4 P2 103.6(11)
C12 Os4 P2 93.8(10)
C14 Os4 P2 88.5(9)
C13 Os4 Os5 94.2(11)
C12 Os4 Os5 88.6(10)
C14 Os4 Os5 90.1(9)
P2 Os4 Os5 162.1(2)
C13 Os4 Os6 153.6(11)
C12 Os4 Os6 91.5(10)
C14 Os4 Os6 90.9(9)
P2 Os4 Os6 102.8(2)
Os5 Os4 Os6 59.45(6)
C15 Os5 C17 101(3)
C15 Os5 C18 94(2)
C17 Os5 C18 92(2)
C15 Os5 C16 90.5(17)
C17 Os5 C16 88.5(19)
C18 Os5 C16 175.7(12)
C15 Os5 Os6 155.9(17)
C17 Os5 Os6 102.7(19)
C18 Os5 Os6 86.6(12)
C16 Os5 Os6 89.09(7)
C15 Os5 Os4 95.1(17)
C17 Os5 Os4 163.2(19)
C18 Os5 Os4 90.0(12)
C16 Os5 Os4 88.54(7)
Os6 Os5 Os4 60.78(5)
C21 Os6 C19 99(2)
C21 Os6 C22 89.3(17)
C19 Os6 C22 94(2)
C21 Os6 C20 88.6(19)
C19 Os6 C20 88(2)
C22 Os6 C20 177.0(17)
C21 Os6 Os5 171.5(14)
C19 Os6 Os5 90.0(17)
C22 Os6 Os5 89.8(10)
C20 Os6 Os5 91.9(13)
C21 Os6 Os4 111.7(14)
C19 Os6 Os4 149.7(17)
C22 Os6 Os4 88.1(10)
C20 Os6 Os4 90.6(13)
Os5 Os6 Os4 59.77(5)

loop_
_geom_bond_atom_site_label_1
_geom_bond_atom_site_label_2
_geom_bond_distance
C1 O1 1.20(5)
C1 Os1 1.83(5)
C2 O2 1.12(4)
C2 Os1 1.93(4)
C3 O3 1.17(4)
C3 Os1 2.04(4)
C4 O4 1.15(4)
C4 Os2 1.91(4)
C5 O5 1.17(4)
C5 Os2 1.85(4)
C6 O6 1.15(4)
C6 Os2 1.91(4)
C7 O7 1.11(5)
C7 Os2 1.92(5)
C8 O8 1.17(4)
C8 Os3 1.92(4)
C9 O9 1.10(6)
C9 Os3 1.91(6)
C10 O10 1.18(6)
C10 Os3 1.87(6)
C11 O11 1.13(5)
C11 Os3 1.93(5)
C12 O12 1.13(4)
C12 Os4 1.92(4)
C13 O13 1.13(4)
C13 Os4 1.88(4)
C14 O14 1.11(4)
C14 Os4 1.99(3)
C15 O15 1.21(6)
C15 Os5 1.89(6)
C16 O16 1.0609
C16 Os5 2.0309(19)
C17 O17 1.19(7)
C17 Os5 1.89(7)
C18 O18 1.12(4)
C18 Os5 1.93(4)
C19 O19 1.16(6)
C19 Os6 1.91(6)
C20 O20 1.13(5)
C20 Os6 1.96(5)
C21 O21 1.16(5)
C21 Os6 1.88(5)
C22 O22 1.08(4)
C22 Os6 1.96(4)
C23 C24 1.44(4)
C23 C28 1.45(5)
C23 P1 1.82(4)
C24 C25 1.39(5)
C24 H24 0.9300
C25 C26 1.39(7)
C25 H25 0.9300
C26 C27 1.33(6)
C26 H26 0.9300
C27 C28 1.38(6)
C27 H27 0.9300
C28 H28 0.9300
C29 C34 1.32(5)
C29 C30 1.40(7)
C29 P1 1.86(4)
C30 C31 1.44(6)
C30 H30 0.9300
C31 C32 1.42(6)
C31 H31 0.9300
C32 C33 1.33(7)
C32 H32 0.9300
C33 C34 1.43(6)
C33 H33 0.9300
C34 H34 0.9300
C35 C40 1.42(4)
C35 C36 1.42(4)
C35 P1 1.84(3)
C36 C37 1.35(5)
C36 H36 0.9300
C37 C38 1.34(5)
C37 H37 0.9300
C38 C39 1.38(5)
C38 H38 0.9300
C39 C40 1.37(5)
C39 H39 0.9300
C40 C41 1.50(4)
C41 N1 1.51(4)
C41 C45 1.59(4)
C41 H41 0.9800
C42 N1 1.53(4)
C42 H42A 0.9600
C42 H42B 0.9600
C42 H42C 0.9600
C43 N1 1.49(4)
C43 C44 1.55(4)
C43 H43A 0.9700
C43 H43B 0.9700
C44 C45 1.55(4)
C44 C55 1.55(4)
C44 C52 1.59(5)
C45 C49 1.46(4)
C45 C46 1.54(4)
C46 C47 1.35(4)
C46 C57 1.40(4)
C47 C60 1.42(4)
C47 C48 1.48(4)
C48 C63 1.39(5)
C48 C49 1.47(4)
C49 C50 1.40(4)
C50 C65 1.45(5)
C50 C51 1.49(4)
C51 C52 1.29(4)
C51 C67 1.42(4)
C52 C53 1.45(5)
C53 C69 1.35(5)
C53 C54 1.44(4)
C54 C55 1.37(4)
C54 C72 1.40(5)
C55 C56 1.32(4)
C56 C74 1.47(4)
C56 C57 1.49(5)
C57 C58 1.52(4)
C58 C59 1.38(5)
C58 C75 1.45(5)
C59 C78 1.45(5)
C59 C60 1.46(4)
C60 C61 1.42(5)
C61 C62 1.34(5)
C61 C79 1.47(5)
C62 C82 1.51(5)
C62 C63 1.54(5)
C63 C64 1.42(5)
C64 C65 1.29(4)
C64 C83 1.54(5)
C65 C66 1.49(4)
C66 C67 1.38(4)
C66 C85 1.48(4)
C67 C68 1.46(5)
C68 C69 1.37(5)
C68 C87 1.46(5)
C69 C70 1.48(5)
C70 C71 1.35(5)
C70 C88 1.48(5)
C71 C91 1.44(5)
C71 C72 1.48(5)
C72 C73 1.44(5)
C73 C74 1.36(5)
C73 C92 1.51(5)
C74 C75 1.39(4)
C75 C76 1.42(5)
C76 C93 1.42(5)
C76 C77 1.49(5)
C77 C78 1.38(5)
C77 C103 1.47(5)
C78 C79 1.40(5)
C79 C80 1.36(5)
C80 C81 1.47(5)
C80 C102 1.50(5)
C81 C82 1.41(5)
C81 C100 1.41(5)
C82 C83 1.40(5)
C83 C84 1.46(5)
C84 C99 1.44(5)
C84 C85 1.44(5)
C85 C86 1.45(5)
C86 C87 1.35(5)
C86 C98 1.46(5)
C87 C88 1.41(5)
C88 C89 1.41(4)
C89 C97 1.46(5)
C89 C90 1.52(4)
C90 C91 1.40(5)
C90 C95 1.46(4)
C91 C92 1.37(5)
C92 C93 1.43(5)
C93 C94 1.48(5)
C94 C95 1.36(4)
C94 C103 1.45(5)
C95 C96 1.44(5)
C96 C101 1.37(5)
C96 C97 1.48(5)
C97 C98 1.37(5)
C98 C99 1.40(5)
C99 C100 1.43(5)
C100 C101 1.50(5)
C101 C102 1.40(5)
C102 C103 1.45(5)
C104 C105 1.38(5)
C104 C109 1.46(5)
C104 P2 1.80(3)
C105 C106 1.43(6)
C105 H105 0.9300
C106 C107 1.34(7)
C106 H106 0.9300
C107 C108 1.37(7)
C107 H107 0.9300
C108 C109 1.49(6)
C108 H108 0.9300
C109 H109 0.9300
C110 C111 1.31(5)
C110 C115 1.39(5)
C110 P2 1.86(4)
C111 C112 1.37(6)
C111 H111 0.9300
C112 C113 1.40(6)
C112 H112 0.9300
C113 C114 1.28(7)
C113 H113 0.9300
C114 C115 1.45(5)
C114 H114 0.9300
C115 H115 0.9300
C116 C121 1.40(4)
C116 C117 1.41(4)
C116 P2 1.85(3)
C117 C118 1.40(4)
C117 H117 0.9300
C118 C119 1.36(5)
C118 H118 0.9300
C119 C120 1.39(5)
C119 H119 0.9300
C120 C121 1.40(4)
C120 H120 0.9300
C121 C122 1.51(4)
C122 N2 1.46(4)
C122 C126 1.58(4)
C122 H122 0.9800
C123 N2 1.47(4)
C123 H12A 0.9600
C123 H12B 0.9600
C123 H12C 0.9600
C124 N2 1.45(4)
C124 C125 1.58(4)
C124 H12D 0.9700
C124 H12E 0.9700
C125 C133 1.48(5)
C125 C136 1.58(4)
C125 C126 1.64(4)
C126 C127 1.48(4)
C126 C130 1.58(4)
C127 C138 1.38(4)
C127 C128 1.50(4)
C128 C141 1.29(4)
C128 C129 1.48(4)
C129 C130 1.36(4)
C129 C144 1.45(4)
C130 C131 1.33(4)
C131 C150 1.46(5)
C131 C132 1.51(5)
C132 C133 1.36(5)
C132 C151 1.40(4)
C133 C134 1.43(5)
C134 C153 1.34(5)
C134 C135 1.43(5)
C135 C136 1.40(5)
C135 C156 1.46(5)
C136 C137 1.36(4)
C137 C158 1.48(5)
C137 C138 1.53(5)
C138 C139 1.43(4)
C139 C159 1.38(5)
C139 C140 1.47(5)
C140 C141 1.41(5)
C140 C161 1.46(5)
C141 C142 1.44(5)
C142 C143 1.38(5)
C142 C182 1.49(5)
C143 C144 1.43(5)
C143 C184 1.48(5)
C144 C145 1.42(5)
C145 C150 1.41(5)
C145 C146 1.45(5)
C146 C147 1.29(4)
C146 C184 1.50(5)
C147 C172 1.41(5)
C147 C148 1.45(5)
C148 C149 1.35(5)
C148 C170 1.37(5)
C149 C150 1.41(5)
C149 C151 1.59(4)
C151 C152 1.38(5)
C152 C169 1.49(5)
C152 C153 1.50(5)
C153 C154 1.52(5)
C154 C155 1.37(5)
C154 C168 1.51(5)
C155 C165 1.43(5)
C155 C156 1.45(5)
C156 C157 1.45(4)
C157 C158 1.33(5)
C157 C162 1.46(5)
C158 C159 1.49(5)
C159 C160 1.44(5)
C160 C164 1.42(5)
C160 C163 1.45(5)
C161 C164 1.40(5)
C161 C182 1.46(5)
C162 C163 1.38(5)
C162 C165 1.45(5)
C163 C178 1.46(5)
C164 C179 1.43(5)
C165 C166 1.41(5)
C166 C167 1.42(5)
C166 C177 1.47(5)
C167 C168 1.39(5)
C167 C176 1.43(5)
C168 C169 1.52(5)
C169 C170 1.42(5)
C170 C171 1.40(5)
C171 C172 1.44(5)
C171 C176 1.44(5)
C172 C173 1.41(5)
C173 C183 1.42(5)
C173 C174 1.48(5)
C174 C175 1.38(5)
C174 C180 1.48(5)
C175 C176 1.41(4)
C175 C177 1.42(5)
C177 C178 1.42(5)
C178 C179 1.48(5)
C179 C180 1.39(5)
C180 C181 1.43(5)
C181 C182 1.36(5)
C181 C183 1.52(5)
C183 C184 1.37(5)
P1 Os1 2.387(9)
P2 Os4 2.395(9)
Os1 Os3 2.892(2)
Os1 Os2 2.922(2)
Os2 Os3 2.889(2)
Os4 Os5 2.894(2)
Os4 Os6 2.923(2)
Os5 Os6 2.884(2)
